data_4109187
loop_
_publ_author_name
'Yosuke Kosaka'
'Hiroshi M. Yamamoto'
'Akiko Nakao'
'Masafumi Tamura'
'Reizo Kato'

_publ_section_title
;
 Coexistence of Conducting and Magnetic Electrons Based on Molecular
 \p-Electrons in the Supramolecular Conductor (Me-3,5-DIP)[Ni(dmit)2]2
;
_journal_name_full 'Journal of the American Chemical Society'
_journal_page_first 3054
_journal_page_last 3055
_journal_paper_doi 10.1021/ja0687825
_journal_volume 129
_journal_year 2007
_chemical_formula_moiety '2(C6 Ni S10), C6 H6 I2 N '
_chemical_formula_sum 'C18 H6 I2 N Ni2 S20'
_chemical_formula_weight 1248.66
_space_group_IT_number 15
_symmetry_cell_setting monoclinic
_symmetry_Int_Tables_number 15
_symmetry_space_group_name_Hall '-C 2yc'
_symmetry_space_group_name_H-M 'C 1 2/c 1'
_cell_angle_alpha 90
_cell_angle_beta 92.998(4)
_cell_angle_gamma 90
_cell_formula_units_Z 8
_cell_length_a 14.3470(7)
_cell_length_b 6.4710(3)
_cell_length_c 76.540(3)
_cell_measurement_temperature 297.0
_cell_volume 7096.2(6)
_computing_data_reduction 'teXsan Ver. 2.0'
_computing_publication_material 'teXsan Ver. 2.0'
_computing_structure_refinement SHELXL97
_computing_structure_solution SIR97
_diffrn_detector_area_resol_mean 10.00
_diffrn_measured_fraction_theta_full 0.97
_diffrn_measured_fraction_theta_max 0.89
_diffrn_measurement_device_type DIP320
_diffrn_measurement_method \w
_diffrn_radiation_type 'Mo K\a'
_diffrn_radiation_wavelength 0.7107
_diffrn_reflns_av_R_equivalents 0.062
_diffrn_reflns_limit_h_max 18
_diffrn_reflns_limit_h_min 0
_diffrn_reflns_limit_k_max 8
_diffrn_reflns_limit_k_min 0
_diffrn_reflns_limit_l_max 101
_diffrn_reflns_limit_l_min -101
_diffrn_reflns_number 8552
_diffrn_reflns_theta_full 28.30
_diffrn_reflns_theta_max 28.30
_exptl_absorpt_coefficient_mu 3.999
_exptl_absorpt_correction_T_max 0.896
_exptl_absorpt_correction_T_min 0.432
_exptl_absorpt_correction_type numerical
_exptl_absorpt_process_details DIP320
_exptl_crystal_colour black
_exptl_crystal_density_diffrn 2.337
_exptl_crystal_description 'hexagonal plate'
_exptl_crystal_F_000 4824.00
_exptl_crystal_size_max 0.300
_exptl_crystal_size_mid 0.200
_exptl_crystal_size_min 0.050
_refine_diff_density_max 2.11
_refine_diff_density_min -1.07
_refine_ls_extinction_coef 0.0000
_refine_ls_extinction_expression Fc^*^=kFc[1+0.001xFc^2^\l^3^/sin(2\q)]^-1/4^
_refine_ls_extinction_method SHELXL
_refine_ls_goodness_of_fit_ref 1.048
_refine_ls_hydrogen_treatment noref
_refine_ls_number_parameters 388
_refine_ls_number_reflns 8552
_refine_ls_R_factor_gt 0.0635
_refine_ls_shift/su_max 0.0050
_refine_ls_structure_factor_coef Fsqd
_refine_ls_weighting_details 'w = 1/[\s^2^(Fo^2^) + (0.1000P)^2^+0.0000P] where P=(Fo^2^+2Fc^2^)/3'
_refine_ls_weighting_scheme calc
_refine_ls_wR_factor_ref 0.1857
_reflns_number_gt 6205
_reflns_number_total 8552
_reflns_threshold_expression >2.0sigma(I)
_cod_data_source_file ja0687825si20070123_085653.cif
_cod_data_source_block A_TEXRAY.INF_file_is_not_p
_cod_original_sg_symbol_H-M 'C 2/c '
_cod_original_formula_sum 'C18 H6 I2 N Ni2 S20 '
_cod_database_code 4109187

loop_
_symmetry_equiv_pos_as_xyz
x,y,z
-x,y,1/2-z
-x,-y,-z
x,-y,1/2+z
1/2+x,1/2+y,z
1/2-x,1/2+y,1/2-z
1/2-x,1/2-y,-z
1/2+x,1/2-y,1/2+z

loop_
_atom_site_label
_atom_site_type_symbol
_atom_site_fract_x
_atom_site_fract_y
_atom_site_fract_z
_atom_site_U_iso_or_equiv
_atom_site_adp_type
_atom_site_occupancy
_atom_site_symmetry_multiplicity
_atom_site_calc_flag
I(1) I 0.48889(3) 0.30055(8) 0.66507(1) 0.0501(2) Uani 1.00 1 d
I(2) I 0.34586(4) 1.05377(9) 0.62238(1) 0.0679(2) Uani 1.00 1 d
Ni(1) Ni 0.35560(6) 0.1928(1) 0.51122(1) 0.0388(2) Uani 1.00 1 d
Ni(2) Ni 0.32830(6) 0.1797(1) 0.72633(1) 0.0348(2) Uani 1.00 1 d
S(1) S 0.3101(1) 0.0203(3) 0.53363(2) 0.0482(4) Uani 1.00 1 d
S(2) S 0.3633(2) 0.4815(3) 0.52545(2) 0.0500(4) Uani 1.00 1 d
S(3) S 0.3568(2) -0.0948(3) 0.49672(2) 0.0524(5) Uani 1.00 1 d
S(4) S 0.4020(2) 0.3686(3) 0.48933(2) 0.0520(5) Uani 1.00 1 d
S(5) S 0.2746(2) 0.1629(3) 0.57058(2) 0.0515(4) Uani 1.00 1 d
S(6) S 0.3253(2) 0.5836(3) 0.56301(2) 0.0560(5) Uani 1.00 1 d
S(7) S 0.4136(2) -0.1890(3) 0.45999(2) 0.0517(4) Uani 1.00 1 d
S(8) S 0.4549(2) 0.2407(3) 0.45331(2) 0.0510(4) Uani 1.00 1 d
S(9) S 0.2653(2) 0.4837(3) 0.59854(2) 0.0598(5) Uani 1.00 1 d
S(10) S 0.4785(2) -0.0673(4) 0.42519(2) 0.0610(5) Uani 1.00 1 d
S(11) S 0.3491(1) -0.1147(2) 0.73930(2) 0.0413(4) Uani 1.00 1 d
S(12) S 0.3753(1) 0.3503(2) 0.74953(2) 0.0425(4) Uani 1.00 1 d
S(13) S 0.2752(1) 0.0065(2) 0.70378(2) 0.0404(3) Uani 1.00 1 d
S(14) S 0.3128(1) 0.4739(2) 0.71301(2) 0.0418(4) Uani 1.00 1 d
S(15) S 0.4260(1) -0.2251(3) 0.77563(2) 0.0431(4) Uani 1.00 1 d
S(16) S 0.4457(1) 0.2058(3) 0.78549(2) 0.0427(4) Uani 1.00 1 d
S(17) S 0.2121(1) 0.1465(3) 0.66727(2) 0.0426(4) Uani 1.00 1 d
S(18) S 0.2447(1) 0.5762(2) 0.67573(2) 0.0426(4) Uani 1.00 1 d
S(19) S 0.5036(1) -0.1204(3) 0.81110(2) 0.0503(4) Uani 1.00 1 d
S(20) S 0.1837(2) 0.4592(3) 0.63914(2) 0.0529(4) Uani 1.00 1 d
N(1) N 0.5389(4) 0.5640(9) 0.61540(7) 0.047(1) Uani 1.00 1 d
C(1) C 0.3068(5) 0.211(1) 0.54919(8) 0.040(1) Uani 1.00 1 d
C(2) C 0.3297(5) 0.409(1) 0.54561(8) 0.042(1) Uani 1.00 1 d
C(3) C 0.3964(5) -0.019(1) 0.47717(8) 0.040(1) Uani 1.00 1 d
C(4) C 0.4169(5) 0.185(1) 0.47402(7) 0.040(1) Uani 1.00 1 d
C(5) C 0.2871(5) 0.413(1) 0.57820(8) 0.044(1) Uani 1.00 1 d
C(6) C 0.4492(5) -0.007(1) 0.44517(8) 0.042(1) Uani 1.00 1 d
C(7) C 0.3916(4) -0.0469(9) 0.75957(7) 0.033(1) Uani 1.00 1 d
C(8) C 0.4016(4) 0.1608(9) 0.76408(8) 0.036(1) Uani 1.00 1 d
C(9) C 0.2530(4) 0.1972(9) 0.68867(7) 0.035(1) Uani 1.00 1 d
C(10) C 0.2688(5) 0.4024(10) 0.69272(8) 0.038(1) Uani 1.00 1 d
C(11) C 0.4585(5) -0.0491(10) 0.79173(8) 0.039(1) Uani 1.00 1 d
C(12) C 0.2113(5) 0.398(1) 0.65962(8) 0.040(1) Uani 1.00 1 d
C(13) C 0.5430(5) 0.451(1) 0.63026(9) 0.048(2) Uani 1.00 1 d
C(14) C 0.4873(5) 0.506(1) 0.64377(8) 0.045(1) Uani 1.00 1 d
C(15) C 0.4317(5) 0.679(1) 0.64239(9) 0.048(2) Uani 1.00 1 d
C(16) C 0.4292(5) 0.793(1) 0.62681(9) 0.046(2) Uani 1.00 1 d
C(17) C 0.4828(6) 0.734(1) 0.61345(9) 0.050(2) Uani 1.00 1 d
C(18) C 0.5932(7) 0.506(2) 0.6005(1) 0.069(2) Uani 1.00 1 d
H(1) H 0.5847 0.3355 0.6316 0.0574 Uiso 1.00 1 calc
H(2) H 0.3959 0.7229 0.6521 0.0585 Uiso 1.00 1 calc
H(3) H 0.4807 0.8096 0.6027 0.0610 Uiso 1.00 1 calc
H(4) H 0.6306 0.3850 0.6034 0.0828 Uiso 1.00 1 calc
H(5) H 0.5533 0.4740 0.5906 0.0828 Uiso 1.00 1 calc
H(6) H 0.6345 0.6145 0.5976 0.0828 Uiso 1.00 1 calc

loop_
_atom_site_aniso_label
_atom_site_aniso_U_11
_atom_site_aniso_U_22
_atom_site_aniso_U_33
_atom_site_aniso_U_12
_atom_site_aniso_U_13
_atom_site_aniso_U_23
I(1) 0.0570(3) 0.0458(3) 0.0473(3) -0.0003(2) 0.0003(2) 0.0130(2)
I(2) 0.0828(4) 0.0385(3) 0.0796(4) 0.0145(3) -0.0230(3) -0.0021(2)
Ni(1) 0.0559(5) 0.0283(4) 0.0331(4) -0.0011(3) 0.0087(3) 0.0008(3)
Ni(2) 0.0458(5) 0.0246(4) 0.0339(4) 0.0017(3) 0.0001(3) -0.0019(3)
S(1) 0.076(1) 0.0314(8) 0.0388(8) -0.0068(8) 0.0162(8) -0.0004(6)
S(2) 0.085(1) 0.0309(8) 0.0355(8) -0.0075(8) 0.0143(8) 0.0012(6)
S(3) 0.087(1) 0.0293(8) 0.0426(8) -0.0090(8) 0.0212(9) 0.0003(7)
S(4) 0.092(1) 0.0264(8) 0.0385(8) -0.0049(8) 0.0182(9) 0.0000(6)
S(5) 0.079(1) 0.0402(9) 0.0369(8) -0.0063(8) 0.0183(8) 0.0019(7)
S(6) 0.098(1) 0.0346(9) 0.0372(8) -0.0011(9) 0.0143(9) -0.0019(7)
S(7) 0.083(1) 0.0316(9) 0.0417(8) -0.0044(8) 0.0166(9) -0.0051(7)
S(8) 0.084(1) 0.0343(9) 0.0365(8) -0.0043(8) 0.0156(8) 0.0017(6)
S(9) 0.097(2) 0.049(1) 0.0353(8) 0.010(1) 0.0150(9) -0.0035(7)
S(10) 0.090(1) 0.056(1) 0.0378(8) -0.002(1) 0.0149(9) -0.0076(8)
S(11) 0.0606(10) 0.0255(7) 0.0374(7) -0.0069(7) -0.0027(7) -0.0015(6)
S(12) 0.062(1) 0.0238(7) 0.0409(8) 0.0054(7) -0.0056(7) -0.0039(6)
S(13) 0.0599(10) 0.0247(7) 0.0362(7) -0.0023(7) -0.0023(7) 0.0009(6)
S(14) 0.0615(10) 0.0240(7) 0.0389(8) 0.0016(7) -0.0055(7) -0.0042(6)
S(15) 0.065(1) 0.0262(7) 0.0374(7) -0.0051(7) -0.0008(7) 0.0013(6)
S(16) 0.061(1) 0.0266(8) 0.0392(8) -0.0006(7) -0.0040(7) -0.0046(6)
S(17) 0.061(1) 0.0304(8) 0.0354(7) -0.0029(7) -0.0032(7) -0.0022(6)
S(18) 0.063(1) 0.0259(7) 0.0383(7) 0.0043(7) -0.0011(7) 0.0005(6)
S(19) 0.070(1) 0.0437(10) 0.0361(8) 0.0012(8) -0.0042(8) 0.0026(7)
S(20) 0.077(1) 0.044(1) 0.0363(8) 0.0089(9) -0.0016(8) 0.0026(7)
N(1) 0.059(3) 0.037(3) 0.045(3) -0.001(3) 0.002(3) -0.002(2)
C(1) 0.052(4) 0.036(3) 0.033(3) 0.000(3) 0.011(3) 0.001(2)
C(2) 0.061(4) 0.032(3) 0.034(3) -0.003(3) 0.010(3) 0.000(2)
C(3) 0.053(4) 0.031(3) 0.037(3) 0.001(3) 0.008(3) -0.002(2)
C(4) 0.058(4) 0.034(3) 0.029(3) -0.002(3) 0.009(3) 0.000(2)
C(5) 0.055(4) 0.044(4) 0.033(3) 0.006(3) 0.008(3) 0.000(3)
C(6) 0.059(4) 0.033(3) 0.033(3) 0.003(3) 0.010(3) 0.001(2)
C(7) 0.039(3) 0.028(3) 0.032(3) -0.003(2) 0.000(2) -0.002(2)
C(8) 0.042(3) 0.028(3) 0.039(3) 0.000(2) 0.006(2) -0.006(2)
C(9) 0.046(3) 0.026(3) 0.032(3) 0.001(2) -0.003(2) 0.000(2)
C(10) 0.052(4) 0.025(3) 0.036(3) 0.003(2) 0.004(3) -0.002(2)
C(11) 0.051(4) 0.030(3) 0.034(3) -0.007(3) 0.004(3) -0.001(2)
C(12) 0.046(3) 0.030(3) 0.044(3) -0.001(3) 0.009(3) -0.006(3)
C(13) 0.055(4) 0.035(4) 0.053(4) -0.003(3) 0.001(3) 0.003(3)
C(14) 0.057(4) 0.036(3) 0.041(3) -0.001(3) -0.002(3) 0.008(3)
C(15) 0.053(4) 0.046(4) 0.045(4) 0.001(3) 0.006(3) 0.003(3)
C(16) 0.056(4) 0.032(3) 0.049(4) 0.004(3) -0.007(3) 0.005(3)
C(17) 0.065(5) 0.038(4) 0.048(4) -0.004(3) -0.002(3) 0.006(3)
C(18) 0.089(6) 0.073(6) 0.045(4) -0.013(5) 0.011(4) -0.002(4)

loop_
_atom_type_symbol
_atom_type_description
_atom_type_scat_dispersion_real
_atom_type_scat_dispersion_imag
_atom_type_scat_source
C C 0.003 0.002
;International Tables for Crystallography
(1992, Vol. C, Tables 4.2.6.8 and 6.1.1.4)
;
H H 0.000 0.000
;International Tables for Crystallography
(1992, Vol. C, Table 6.1.1.4)
;
N N 0.006 0.003
;International Tables for Crystallography
(1992, Vol. C, Tables 4.2.6.8 and 6.1.1.4)
;
S S 0.125 0.123
;International Tables for Crystallography
(1992, Vol. C, Tables 4.2.6.8 and 6.1.1.4)
;
Ni Ni 0.339 1.112
;International Tables for Crystallography
(1992, Vol. C, Tables 4.2.6.8 and 6.1.1.4)
;
I I -0.474 1.812
;International Tables for Crystallography
(1992, Vol. C, Tables 4.2.6.8 and 6.1.1.4)
;

loop_
_geom_angle_atom_site_label_1
_geom_angle_atom_site_label_2
_geom_angle_atom_site_label_3
_geom_angle
_geom_angle_publ_flag
S(1) Ni(1) S(2) 93.19(7) yes
S(1) Ni(1) S(3) 88.52(7) yes
S(1) Ni(1) S(4) 178.85(8) yes
S(2) Ni(1) S(3) 176.53(9) yes
S(2) Ni(1) S(4) 85.75(7) yes
S(3) Ni(1) S(4) 92.51(7) yes
S(11) Ni(2) S(12) 92.46(6) yes
S(11) Ni(2) S(13) 86.81(6) yes
S(11) Ni(2) S(14) 177.85(8) yes
S(12) Ni(2) S(13) 177.22(8) yes
S(12) Ni(2) S(14) 87.59(6) yes
S(13) Ni(2) S(14) 93.23(7) yes
Ni(1) S(1) C(1) 101.5(2) yes
Ni(1) S(2) C(2) 102.1(2) yes
Ni(1) S(3) C(3) 102.5(2) yes
Ni(1) S(4) C(4) 102.9(2) yes
C(1) S(5) C(5) 97.0(3) yes
C(2) S(6) C(5) 97.3(3) yes
C(3) S(7) C(6) 97.2(3) yes
C(4) S(8) C(6) 97.2(3) yes
Ni(2) S(11) C(7) 103.1(2) yes
Ni(2) S(12) C(8) 102.7(2) yes
Ni(2) S(13) C(9) 102.2(2) yes
Ni(2) S(14) C(10) 102.4(2) yes
C(7) S(15) C(11) 97.1(3) yes
C(8) S(16) C(11) 97.4(3) yes
C(9) S(17) C(12) 97.9(3) yes
C(10) S(18) C(12) 98.0(3) yes
C(13) N(1) C(17) 121.7(6) yes
C(13) N(1) C(18) 121.0(7) yes
C(17) N(1) C(18) 117.2(6) yes
S(1) C(1) S(5) 122.7(4) yes
S(1) C(1) C(2) 121.6(5) yes
S(5) C(1) C(2) 115.7(5) yes
S(2) C(2) S(6) 122.4(4) yes
S(2) C(2) C(1) 121.6(5) yes
S(6) C(2) C(1) 116.0(5) yes
S(3) C(3) S(7) 123.5(4) yes
S(3) C(3) C(4) 120.9(5) yes
S(7) C(3) C(4) 115.6(5) yes
S(4) C(4) S(8) 122.8(4) yes
S(4) C(4) C(3) 121.2(5) yes
S(8) C(4) C(3) 116.0(5) yes
S(5) C(5) S(6) 113.9(4) yes
S(5) C(5) S(9) 123.4(4) yes
S(6) C(5) S(9) 122.6(4) yes
S(7) C(6) S(8) 114.0(4) yes
S(7) C(6) S(10) 123.1(4) yes
S(8) C(6) S(10) 122.9(4) yes
S(11) C(7) S(15) 123.4(3) yes
S(11) C(7) C(8) 120.3(4) yes
S(15) C(7) C(8) 116.3(4) yes
S(12) C(8) S(16) 123.7(4) yes
S(12) C(8) C(7) 121.4(5) yes
S(16) C(8) C(7) 114.8(4) yes
S(13) C(9) S(17) 122.8(3) yes
S(13) C(9) C(10) 121.3(4) yes
S(17) C(9) C(10) 115.8(4) yes
S(14) C(10) S(18) 123.6(4) yes
S(14) C(10) C(9) 120.9(5) yes
S(18) C(10) C(9) 115.5(4) yes
S(15) C(11) S(16) 114.4(3) yes
S(15) C(11) S(19) 122.4(4) yes
S(16) C(11) S(19) 123.1(4) yes
S(17) C(12) S(18) 112.8(3) yes
S(17) C(12) S(20) 123.1(4) yes
S(18) C(12) S(20) 124.1(4) yes
N(1) C(13) C(14) 119.2(6) yes
I(1) C(14) C(13) 115.6(5) yes
I(1) C(14) C(15) 123.9(5) yes
C(13) C(14) C(15) 120.5(6) yes
C(14) C(15) C(16) 118.7(7) yes
I(2) C(16) C(15) 123.5(5) yes
I(2) C(16) C(17) 116.4(5) yes
C(15) C(16) C(17) 120.1(7) yes
N(1) C(17) C(16) 119.7(6) yes

loop_
_geom_bond_atom_site_label_1
_geom_bond_atom_site_label_2
_geom_bond_distance
_geom_bond_publ_flag
I(1) C(14) 2.105(7) yes
I(2) C(16) 2.088(7) yes
Ni(1) S(1) 2.176(2) yes
Ni(1) S(2) 2.163(2) yes
Ni(1) S(3) 2.167(2) yes
Ni(1) S(4) 2.159(2) yes
Ni(2) S(11) 2.162(2) yes
Ni(2) S(12) 2.168(2) yes
Ni(2) S(13) 2.163(2) yes
Ni(2) S(14) 2.166(2) yes
S(1) C(1) 1.716(7) yes
S(2) C(2) 1.706(7) yes
S(3) C(3) 1.699(7) yes
S(4) C(4) 1.691(6) yes
S(5) C(1) 1.752(7) yes
S(5) C(5) 1.727(7) yes
S(6) C(2) 1.749(7) yes
S(6) C(5) 1.714(7) yes
S(7) C(3) 1.741(7) yes
S(7) C(6) 1.729(7) yes
S(8) C(4) 1.741(6) yes
S(8) C(6) 1.723(7) yes
S(9) C(5) 1.668(7) yes
S(10) C(6) 1.653(7) yes
S(11) C(7) 1.696(6) yes
S(12) C(8) 1.686(6) yes
S(13) C(9) 1.710(6) yes
S(14) C(10) 1.710(6) yes
S(15) C(7) 1.738(6) yes
S(15) C(11) 1.724(6) yes
S(16) C(8) 1.750(6) yes
S(16) C(11) 1.725(7) yes
S(17) C(9) 1.742(6) yes
S(17) C(12) 1.730(7) yes
S(18) C(10) 1.740(6) yes
S(18) C(12) 1.737(6) yes
S(19) C(11) 1.652(6) yes
S(20) C(12) 1.645(6) yes
N(1) C(13) 1.350(9) yes
N(1) C(17) 1.365(10) yes
N(1) C(18) 1.46(1) yes
C(1) C(2) 1.359(9) yes
C(3) C(4) 1.378(9) yes
C(7) C(8) 1.393(8) yes
C(9) C(10) 1.380(9) yes
C(13) C(14) 1.386(10) yes
C(14) C(15) 1.38(1) yes
C(15) C(16) 1.398(10) yes
C(16) C(17) 1.37(1) yes

loop_
_geom_contact_atom_site_label_1
_geom_contact_atom_site_label_2
_geom_contact_distance
_geom_contact_site_symmetry_2
I(1) S(19) 3.277(2) 2_656
I(2) S(9) 3.491(2) 1_565
Ni(1) Ni(1) 3.484(2) 7_556
Ni(2) S(16) 3.416(2) 2_656
S(1) S(4) 3.508(3) 7_556
S(2) S(8) 3.498(3) 3_666
S(2) S(3) 3.513(2) 1_565
S(2) S(3) 3.583(3) 7_556
S(3) S(4) 3.583(3) 1_545
S(5) S(10) 3.593(3) 3_656
S(10) C(18) 3.58(1) 3_656
S(11) S(14) 3.361(2) 1_545
S(11) S(12) 3.381(3) 6_546
S(11) S(15) 3.552(3) 2_656
S(11) S(12) 3.565(2) 1_545
S(12) S(15) 3.453(2) 1_565
S(12) S(12) 3.577(4) 2_656
S(13) S(19) 3.525(3) 2_656
S(13) S(18) 3.530(2) 1_545
S(13) S(14) 3.554(2) 1_545
C(7) C(7) 3.51(1) 2_656
C(10) C(11) 3.543(9) 6_556

loop_
_geom_torsion_atom_site_label_1
_geom_torsion_atom_site_label_2
_geom_torsion_atom_site_label_3
_geom_torsion_atom_site_label_4
_geom_torsion
_geom_torsion_publ_flag
I(1) C(14) C(13) N(1) 173.6(5) yes
I(1) C(14) C(15) C(16) -173.2(5) yes
I(2) C(16) C(15) C(14) 178.3(5) yes
I(2) C(16) C(17) N(1) -179.9(5) yes
Ni(1) S(1) C(1) S(5) -179.7(4) yes
Ni(1) S(1) C(1) C(2) 0.0(6) yes
Ni(1) S(2) C(2) S(6) 178.6(4) yes
Ni(1) S(2) C(2) C(1) 0.2(6) yes
Ni(1) S(3) C(3) S(7) 179.1(4) yes
Ni(1) S(3) C(3) C(4) -1.0(6) yes
Ni(1) S(4) C(4) S(8) -179.8(4) yes
Ni(1) S(4) C(4) C(3) 2.3(6) yes
Ni(2) S(11) C(7) S(15) -177.3(3) yes
Ni(2) S(11) C(7) C(8) 2.1(5) yes
Ni(2) S(12) C(8) S(16) 179.0(3) yes
Ni(2) S(12) C(8) C(7) 0.7(6) yes
Ni(2) S(13) C(9) S(17) 177.6(3) yes
Ni(2) S(13) C(9) C(10) -0.9(6) yes
Ni(2) S(14) C(10) S(18) -178.1(4) yes
Ni(2) S(14) C(10) C(9) -0.3(6) yes
S(1) Ni(1) S(2) C(2) -0.1(3) yes
S(1) Ni(1) S(3) C(3) -177.6(2) yes
S(1) C(1) S(5) C(5) -180.0(4) yes
S(1) C(1) C(2) S(2) -0.1(9) yes
S(1) C(1) C(2) S(6) -178.7(4) yes
S(2) Ni(1) S(1) C(1) 0.1(2) yes
S(2) Ni(1) S(4) C(4) 174.7(3) yes
S(2) C(2) S(6) C(5) 179.6(5) yes
S(2) C(2) C(1) S(5) 179.6(4) yes
S(3) Ni(1) S(1) C(1) 177.0(2) yes
S(3) Ni(1) S(4) C(4) -2.3(3) yes
S(3) C(3) S(7) C(6) 178.4(5) yes
S(3) C(3) C(4) S(4) -1.0(9) yes
S(3) C(3) C(4) S(8) -179.0(4) yes
S(4) Ni(1) S(2) C(2) -179.7(3) yes
S(4) Ni(1) S(3) C(3) 1.9(3) yes
S(4) C(4) S(8) C(6) -177.9(5) yes
S(4) C(4) C(3) S(7) 179.0(4) yes
S(5) C(1) C(2) S(6) 1.1(7) yes
S(5) C(5) S(6) C(2) 2.0(5) yes
S(6) C(5) S(5) C(1) -1.5(5) yes
S(7) C(3) C(4) S(8) 1.0(7) yes
S(7) C(6) S(8) C(4) -1.2(5) yes
S(8) C(6) S(7) C(3) 1.6(5) yes
S(9) C(5) S(5) C(1) 179.1(5) yes
S(9) C(5) S(6) C(2) -178.6(5) yes
S(10) C(6) S(7) C(3) 179.7(5) yes
S(10) C(6) S(8) C(4) -179.2(5) yes
S(11) Ni(2) S(12) C(8) 0.5(2) yes
S(11) Ni(2) S(13) C(9) -177.3(2) yes
S(11) C(7) S(15) C(11) -179.6(4) yes
S(11) C(7) C(8) S(12) -1.9(8) yes
S(11) C(7) C(8) S(16) 179.6(3) yes
S(12) Ni(2) S(11) C(7) -1.3(2) yes
S(12) Ni(2) S(14) C(10) -177.5(2) yes
S(12) C(8) S(16) C(11) -178.0(4) yes
S(12) C(8) C(7) S(15) 177.4(3) yes
S(13) Ni(2) S(11) C(7) -178.6(2) yes
S(13) Ni(2) S(14) C(10) -0.2(2) yes
S(13) C(9) S(17) C(12) -177.3(4) yes
S(13) C(9) C(10) S(14) 0.9(8) yes
S(13) C(9) C(10) S(18) 178.8(4) yes
S(14) Ni(2) S(13) C(9) 0.5(2) yes
S(14) C(10) S(18) C(12) 176.3(4) yes
S(14) C(10) C(9) S(17) -177.7(4) yes
S(15) C(7) C(8) S(16) -1.0(7) yes
S(15) C(11) S(16) C(8) 0.3(4) yes
S(16) C(11) S(15) C(7) -0.8(4) yes
S(17) C(9) C(10) S(18) 0.2(7) yes
S(17) C(12) S(18) C(10) 2.3(4) yes
S(18) C(12) S(17) C(9) -2.2(4) yes
S(19) C(11) S(15) C(7) -177.6(4) yes
S(19) C(11) S(16) C(8) 177.1(4) yes
S(20) C(12) S(17) C(9) 176.6(4) yes
S(20) C(12) S(18) C(10) -176.5(5) yes
N(1) C(13) C(14) C(15) -2(1) yes
N(1) C(17) C(16) C(15) 0(1) yes
C(1) C(2) S(6) C(5) -1.9(6) yes
C(2) C(1) S(5) C(5) 0.2(6) yes
C(3) C(4) S(8) C(6) 0.1(6) yes
C(4) C(3) S(7) C(6) -1.6(6) yes
C(7) C(8) S(16) C(11) 0.4(5) yes
C(8) C(7) S(15) C(11) 1.1(5) yes
C(9) C(10) S(18) C(12) -1.5(6) yes
C(10) C(9) S(17) C(12) 1.3(6) yes
C(13) N(1) C(17) C(16) 0(1) yes
C(13) C(14) C(15) C(16) 2(1) yes
C(14) C(13) N(1) C(17) 1(1) yes
C(14) C(13) N(1) C(18) -177.2(7) yes
C(14) C(15) C(16) C(17) -1(1) yes
C(16) C(17) N(1) C(18) 178.7(7) yes
C(16) C(17) N(1) C(18) 178.7(7) yes
